data_7703132
loop_
_publ_author_name
'Chen, Jing-Huo'
'Wei, Donghui'
'Yang, Guang'
'Ma, Jian-Gong'
'Cheng, Peng'

_publ_section_title
;
 A systematic investigation of structural transformation in a copper
 pyrazolato system: a case study.
;
_journal_issue 4
_journal_name_full 'Dalton transactions (Cambridge, England : 2003)'
_journal_page_first 1116
_journal_page_last 1123
_journal_paper_doi 10.1039/c9dt04263f
_journal_volume 49
_journal_year 2020
_chemical_formula_moiety '2(C94.5 H75 Cl6 Cu6 N12 O6)'
_chemical_formula_sum 'C189 H150 Cl12 Cu12 N24 O12'
_chemical_formula_weight 4137.20
_space_group_crystal_system monoclinic
_space_group_IT_number 15
_space_group_name_Hall '-C 2yc'
_space_group_name_H-M_alt 'C 1 2/c 1'
_atom_sites_solution_hydrogens mixed
_atom_sites_solution_primary direct
_audit_creation_date 2018-10-29
_audit_creation_method
;
Olex2 1.2-beta
(compiled 2017.08.10 svn.r3458 for OlexSys, GUI svn.r5381)
;
_audit_update_record
;
2019-11-04 deposited with the CCDC.	2019-12-05 downloaded from the CCDC.
;
_cell_angle_alpha 90
_cell_angle_beta 100.198(2)
_cell_angle_gamma 90
_cell_formula_units_Z 2
_cell_length_a 29.0602(6)
_cell_length_b 16.4786(6)
_cell_length_c 19.3166(4)
_cell_measurement_reflns_used 7980
_cell_measurement_temperature 120(14)
_cell_measurement_theta_max 29.0170
_cell_measurement_theta_min 3.6950
_cell_volume 9104.0(4)
_computing_cell_refinement
;
CrysAlisPro, Agilent Technologies,
Version 1.171.36.32 (release 02-08-2013 CrysAlis171 .NET)
(compiled Aug  2 2013,16:46:58)
;
_computing_data_collection
;
CrysAlisPro, Agilent Technologies,
Version 1.171.36.32 (release 02-08-2013 CrysAlis171 .NET)
(compiled Aug  2 2013,16:46:58)
;
_computing_data_reduction
;
CrysAlisPro, Agilent Technologies,
Version 1.171.36.32 (release 02-08-2013 CrysAlis171 .NET)
(compiled Aug  2 2013,16:46:58)
;
_computing_structure_refinement 'XL (Sheldrick, 2018)'
_computing_structure_solution 'XS (Sheldrick, 2018)'
_diffrn_ambient_temperature 120(14)
_diffrn_detector_area_resol_mean 16.2116
_diffrn_measured_fraction_theta_full 0.995
_diffrn_measured_fraction_theta_max 0.995
_diffrn_measurement_details
;
#__ type_ start__ end____ width___ exp.time_
  1 omega  -48.00   49.00   1.0000   75.0000
omega____ theta____ kappa____ phi______ frames
    -       18.9396  -19.0000   60.0000 97

#__ type_ start__ end____ width___ exp.time_
  2 omega  -89.00   10.00   1.0000   75.0000
omega____ theta____ kappa____ phi______ frames
    -      -19.2521  -77.0000  -90.0000 99

#__ type_ start__ end____ width___ exp.time_
  3 omega  -85.00  -45.00   1.0000   75.0000
omega____ theta____ kappa____ phi______ frames
    -      -19.2521 -178.0000   90.0000 40
;
_diffrn_measurement_device_type 'SuperNova, Single source at offset, Eos'
_diffrn_measurement_method '\w scans'
_diffrn_orient_matrix_UB_11 0.0091691000
_diffrn_orient_matrix_UB_12 -0.0307125000
_diffrn_orient_matrix_UB_13 -0.0195075000
_diffrn_orient_matrix_UB_21 0.0229533000
_diffrn_orient_matrix_UB_22 0.0144403000
_diffrn_orient_matrix_UB_23 0.0124225000
_diffrn_orient_matrix_UB_31 0.0019639000
_diffrn_orient_matrix_UB_32 -0.0265356000
_diffrn_orient_matrix_UB_33 0.0292456000
_diffrn_radiation_monochromator mirror
_diffrn_radiation_type MoK\a
_diffrn_radiation_wavelength 0.71073
_diffrn_reflns_av_R_equivalents 0.0189
_diffrn_reflns_av_unetI/netI 0.0256
_diffrn_reflns_Laue_measured_fraction_full 0.995
_diffrn_reflns_Laue_measured_fraction_max 0.995
_diffrn_reflns_limit_h_max 34
_diffrn_reflns_limit_h_min -32
_diffrn_reflns_limit_k_max 19
_diffrn_reflns_limit_k_min -12
_diffrn_reflns_limit_l_max 22
_diffrn_reflns_limit_l_min -19
_diffrn_reflns_number 17818
_diffrn_reflns_point_group_measured_fraction_full 0.995
_diffrn_reflns_point_group_measured_fraction_max 0.995
_diffrn_reflns_theta_full 25.027
_diffrn_reflns_theta_max 25.027
_diffrn_reflns_theta_min 3.011
_diffrn_source 'SuperNova (Mo) X-ray Source'
_exptl_absorpt_coefficient_mu 1.613
_exptl_absorpt_correction_T_max 1.00000
_exptl_absorpt_correction_T_min 0.84691
_exptl_absorpt_correction_type multi-scan
_exptl_absorpt_process_details
;
CrysAlisPro, Agilent Technologies,
Version 1.171.36.32 (release 02-08-2013 CrysAlis171 .NET)
(compiled Aug  2 2013,16:46:58)
Empirical absorption correction using spherical harmonics,
 implemented in SCALE3 ABSPACK scaling algorithm.
;
_exptl_crystal_colour 'metallic reddish red'
_exptl_crystal_colour_lustre metallic
_exptl_crystal_colour_modifier reddish
_exptl_crystal_colour_primary red
_exptl_crystal_density_diffrn 1.509
_exptl_crystal_description block
_exptl_crystal_F_000 4200
_exptl_crystal_size_max 0.3
_exptl_crystal_size_mid 0.28
_exptl_crystal_size_min 0.22
_refine_diff_density_max 1.557
_refine_diff_density_min -0.985
_refine_diff_density_rms 0.093
_refine_ls_extinction_method none
_refine_ls_goodness_of_fit_ref 1.037
_refine_ls_hydrogen_treatment constr
_refine_ls_matrix_type full
_refine_ls_number_parameters 574
_refine_ls_number_reflns 8001
_refine_ls_number_restraints 36
_refine_ls_restrained_S_all 1.045
_refine_ls_R_factor_all 0.0627
_refine_ls_R_factor_gt 0.0543
_refine_ls_shift/su_max 0.000
_refine_ls_shift/su_mean 0.000
_refine_ls_structure_factor_coef Fsqd
_refine_ls_weighting_details 'w=1/[\s^2^(Fo^2^)+(0.0469P)^2^+75.7851P] where P=(Fo^2^+2Fc^2^)/3'
_refine_ls_weighting_scheme calc
_refine_ls_wR_factor_gt 0.1253
_refine_ls_wR_factor_ref 0.1313
_reflns_Friedel_coverage 0.000
_reflns_number_gt 6965
_reflns_number_total 8001
_reflns_threshold_expression 'I > 2\s(I)'
_cod_data_source_file c9dt04263f2.cif
_cod_data_source_block '[CuIIpz(OMe)]6+H2O+36H'
_cod_depositor_comments 'Adding full bibliography for 7703129--7703138.cif.'
_cod_original_cell_volume 9104.0(5)
_cod_database_code 7703132
_shelx_shelxl_version_number 2018/3
_chemical_oxdiff_formula 'C H O N Cu Cl'
_chemical_oxdiff_usercomment cu6cl6+H2O+36H
_shelx_space_group_comment
;
The symmetry employed for this shelxl refinement is uniquely defined
by the following loop, which should always be used as a source of
symmetry information in preference to the above space-group names.
They are only intended as comments.
;
_reflns_odcompleteness_completeness 99.72
_reflns_odcompleteness_iscentric 1
_reflns_odcompleteness_theta 26.32
_olex2_refinement_description
;
1. Fixed Uiso
 At 1.2 times of:
  All C(H) groups
 At 1.5 times of:
  All C(H,H,H) groups, All O(H) groups
2. Uiso/Uaniso restraints and constraints
Uanis(O1B) \\sim Ueq, Uanis(O1A) \\sim Ueq, Uanis(C46B) \\sim Ueq: with sigma
of 0.005 and sigma for terminal atoms of 0.01
Uanis(C46B) \\sim Ueq: with sigma of 0.005 and sigma for terminal atoms of 0.01
Uanis(C48B) \\sim Ueq, Uanis(O3B) \\sim Ueq: with sigma of 0.005 and sigma for
terminal atoms of 0.01
Uanis(C30A) \\sim Ueq: with sigma of 0.005 and sigma for terminal atoms of 0.01
Uanis(O1A) = Uanis(O1B)
Uanis(C28B) = Uanis(C28A)
Uanis(C33B) = Uanis(C33A)
Uanis(C32B) = Uanis(C32A)
Uanis(C31B) = Uanis(C31A)
Uanis(C30B) = Uanis(C30A)
Uanis(C29B) = Uanis(C29A)
Uanis(O3A) = Uanis(O3B)
3. Others
 Fixed Sof: O1A(0.25) H1A(0.25) C46B(0.75) H46A(0.75) H46B(0.75) H46C(0.75)
 C28B(0.75) C29B(0.75) H29B(0.75) C30B(0.75) H30B(0.75) C31B(0.75) H31B(0.75)
 C32B(0.75) H32B(0.75) C33B(0.75) H33B(0.75) O3B(0.5) C48B(0.5) H48A(0.5)
 H48B(0.5) H48C(0.5) O3A(0.5) H3A(0.5) O1B(0.75) C28A(0.25) C29A(0.25)
 H29A(0.25) C30A(0.25) H30A(0.25) C31A(0.25) H31A(0.25) C32A(0.25) H32A(0.25)
 C33A(0.25) H33A(0.25)
4.a Riding coordinates:
 O3A(H3A)
4.b Free rotating group:
 O1A(H1A)
4.c Aromatic/amide H refined with riding coordinates:
 C19(H19), C39(H39), C21(H21), C12(H12), C18(H18), C35(H35), C17(H17),
 C36(H36), C20(H20), C11(H11), C15(H15), C13(H13), C14(H14), C37(H37), C41(H41),
  C38(H38), C45(H45), C43(H43), C42(H42), C44(H44), C29B(H29B), C30B(H30B),
 C31B(H31B), C32B(H32B), C33B(H33B), C29A(H29A), C30A(H30A), C31A(H31A),
 C32A(H32A), C33A(H33A), C27(H27), C23(H23), C26(H26), C24(H24), C25(H25)
4.d Fitted hexagon refined as free rotating group:
 C28B(C29B,C30B,C31B,C32B,C33B), C28A(C29A,C30A,C31A,C32A,C33A)
4.e Idealised Me refined as rotating group:
 C47(H47A,H47B,H47C), C46B(H46A,H46B,H46C), C48B(H48A,H48B,H48C)
;
_olex2_submission_special_instructions 'No special instructions were received'

loop_
_space_group_symop_operation_xyz
'x, y, z'
'-x, y, -z+1/2'
'x+1/2, y+1/2, z'
'-x+1/2, y+1/2, -z+1/2'
'-x, -y, -z'
'x, -y, z-1/2'
'-x+1/2, -y+1/2, -z'
'x+1/2, -y+1/2, z-1/2'

loop_
_atom_site_label
_atom_site_type_symbol
_atom_site_fract_x
_atom_site_fract_y
_atom_site_fract_z
_atom_site_U_iso_or_equiv
_atom_site_adp_type
_atom_site_occupancy
_atom_site_site_symmetry_order
_atom_site_calc_flag
_atom_site_refinement_flags_posn
_atom_site_refinement_flags_adp
_atom_site_refinement_flags_occupancy
_atom_site_disorder_assembly
_atom_site_disorder_group
Cu2 Cu 0.10191(2) 0.32448(3) 0.22388(3) 0.02744(14) Uani 1 1 d . . . . .
Cu1 Cu 0.05320(2) 0.16835(3) 0.24754(3) 0.02597(14) Uani 1 1 d . . . . .
Cu3 Cu 0.04695(2) 0.48195(4) 0.22785(3) 0.03532(16) Uani 1 1 d . . . . .
Cl1 Cl -0.03027(4) -0.07135(8) 0.04514(7) 0.0442(3) Uani 1 1 d . . . . .
Cl3 Cl 0.22957(4) 0.54244(9) 0.39622(9) 0.0571(4) Uani 1 1 d . . . . .
Cl2 Cl 0.14481(7) 0.52760(15) 0.00030(10) 0.0955(7) Uani 1 1 d . . . . .
O1A O 0.0581(12) 0.250(2) 0.177(2) 0.0298(17) Uani 0.25 1 d . U P A 1
H1A H 0.0357 0.2754 0.1491 0.045 Uiso 0.25 1 d G . P A 1
O2 O 0.09490(10) 0.24799(18) 0.29648(14) 0.0303(7) Uani 1 1 d . . . . .
N2 N 0.01272(11) 0.0974(2) 0.18181(18) 0.0290(8) Uani 1 1 d . . . . .
N6 N 0.11109(12) 0.4807(2) 0.2810(2) 0.0323(8) Uani 1 1 d . . . . .
N5 N 0.13432(11) 0.4092(2) 0.28366(19) 0.0294(8) Uani 1 1 d . . . . .
C8 C 0.18043(14) 0.4981(3) 0.3473(3) 0.0365(11) Uani 1 1 d . . . . .
N1 N -0.03443(11) 0.1084(2) 0.17372(18) 0.0299(8) Uani 1 1 d . . . . .
C19 C 0.16117(16) -0.0548(3) 0.1671(3) 0.0423(12) Uani 1 1 d . . . . .
H19 H 0.1923 -0.0750 0.1752 0.051 Uiso 1 1 calc R . . . .
N4 N 0.07103(13) 0.4631(2) 0.1395(2) 0.0365(9) Uani 1 1 d . . . . .
N3 N 0.09990(12) 0.3985(2) 0.14264(19) 0.0338(8) Uani 1 1 d . . . . .
C5 C 0.11915(18) 0.4855(4) 0.0655(3) 0.0467(13) Uani 1 1 d . . . . .
C7 C 0.17728(14) 0.4183(3) 0.3236(2) 0.0317(10) Uani 1 1 d . . . . .
C39 C 0.21915(17) 0.3041(3) 0.2788(3) 0.0454(12) Uani 1 1 d . . . . .
H39 H 0.2025 0.3150 0.2328 0.055 Uiso 1 1 calc R . . . .
C10 C -0.10692(14) 0.0486(3) 0.1069(2) 0.0321(10) Uani 1 1 d . . . . .
C2 C -0.02117(15) 0.0067(3) 0.1049(2) 0.0310(9) Uani 1 1 d . . . . .
C34 C 0.21134(14) 0.3515(3) 0.3348(2) 0.0331(10) Uani 1 1 d . . . . .
C21 C 0.10756(15) 0.0572(3) 0.1471(2) 0.0354(10) Uani 1 1 d . . . . .
H21 H 0.1022 0.1137 0.1406 0.042 Uiso 1 1 calc R . . . .
C1 C -0.05544(14) 0.0530(3) 0.1269(2) 0.0295(9) Uani 1 1 d . . . . .
C12 C -0.17621(17) 0.0484(4) 0.0183(3) 0.0476(13) Uani 1 1 d . . . . .
H12 H -0.1904 0.0480 -0.0299 0.057 Uiso 1 1 calc R . . . .
C9 C 0.13851(14) 0.5366(3) 0.3194(3) 0.0343(10) Uani 1 1 d . . . . .
C16 C 0.06995(14) 0.0043(3) 0.1455(2) 0.0295(9) Uani 1 1 d . . . . .
C40 C 0.12289(16) 0.6211(3) 0.3244(3) 0.0426(12) Uani 1 1 d . . . . .
C18 C 0.12437(18) -0.1075(3) 0.1642(3) 0.0480(13) Uani 1 1 d . . . . .
H18 H 0.1299 -0.1642 0.1692 0.058 Uiso 1 1 calc R . . . .
C35 C 0.23660(16) 0.3347(3) 0.4018(3) 0.0428(12) Uani 1 1 d . . . . .
H35 H 0.2318 0.3666 0.4409 0.051 Uiso 1 1 calc R . . . .
C3 C 0.02178(14) 0.0348(3) 0.1412(2) 0.0290(9) Uani 1 1 d . . . . .
C17 C 0.07886(16) -0.0777(3) 0.1538(3) 0.0402(11) Uani 1 1 d . . . . .
H17 H 0.0535 -0.1145 0.1524 0.048 Uiso 1 1 calc R . . . .
C36 C 0.26869(18) 0.2716(4) 0.4113(3) 0.0565(15) Uani 1 1 d . . . . .
H36 H 0.2857 0.2604 0.4571 0.068 Uiso 1 1 calc R . . . .
C20 C 0.15315(16) 0.0268(3) 0.1585(2) 0.0404(11) Uani 1 1 d . . . . .
H20 H 0.1788 0.0630 0.1602 0.049 Uiso 1 1 calc R . . . .
C11 C -0.12802(15) 0.0493(3) 0.0368(2) 0.0361(10) Uani 1 1 d . . . . .
H11 H -0.1093 0.0505 0.0011 0.043 Uiso 1 1 calc R . . . .
C4 C 0.12967(16) 0.4114(3) 0.0979(2) 0.0422(12) Uani 1 1 d . . . . .
C15 C -0.13468(16) 0.0457(4) 0.1583(2) 0.0439(12) Uani 1 1 d . . . . .
H15 H -0.1206 0.0433 0.2066 0.053 Uiso 1 1 calc R . . . .
C6 C 0.08225(18) 0.5167(3) 0.0920(2) 0.0399(11) Uani 1 1 d . . . . .
C13 C -0.20344(17) 0.0480(4) 0.0691(3) 0.0561(16) Uani 1 1 d . . . . .
H13 H -0.2365 0.0490 0.0561 0.067 Uiso 1 1 calc R . . . .
C14 C -0.18295(17) 0.0462(4) 0.1395(3) 0.0574(16) Uani 1 1 d . . . . .
H14 H -0.2019 0.0454 0.1748 0.069 Uiso 1 1 calc R . . . .
C37 C 0.27608(19) 0.2257(4) 0.3562(4) 0.0610(16) Uani 1 1 d . . . . .
H37 H 0.2984 0.1831 0.3634 0.073 Uiso 1 1 calc R . . . .
C41 C 0.13531(19) 0.6668(4) 0.3850(4) 0.0598(16) Uani 1 1 d . . . . .
H41 H 0.1545 0.6434 0.4250 0.072 Uiso 1 1 calc R . . . .
C38 C 0.2513(2) 0.2405(4) 0.2896(4) 0.0637(16) Uani 1 1 d . . . . .
H38 H 0.2562 0.2075 0.2512 0.076 Uiso 1 1 calc R . . . .
C45 C 0.0942(2) 0.6558(4) 0.2669(3) 0.0579(15) Uani 1 1 d . . . . .
H45 H 0.0855 0.6253 0.2249 0.070 Uiso 1 1 calc R . . . .
C43 C 0.0919(3) 0.7804(4) 0.3307(4) 0.072(2) Uani 1 1 d . . . . .
H43 H 0.0819 0.8351 0.3327 0.087 Uiso 1 1 calc R . . . .
C47 C 0.1127(2) 0.2521(4) 0.3696(3) 0.0563(16) Uani 1 1 d . . . . .
H47A H 0.1436 0.2264 0.3795 0.084 Uiso 1 1 calc GR . . . .
H47B H 0.0914 0.2238 0.3955 0.084 Uiso 1 1 calc GR . . . .
H47C H 0.1154 0.3091 0.3844 0.084 Uiso 1 1 calc GR . . . .
C42 C 0.1202(2) 0.7461(4) 0.3881(4) 0.075(2) Uani 1 1 d . . . . .
H42 H 0.1293 0.7770 0.4298 0.090 Uiso 1 1 calc R . . . .
C44 C 0.0782(3) 0.7353(4) 0.2706(4) 0.0733(19) Uani 1 1 d . . . . .
H44 H 0.0578 0.7582 0.2317 0.088 Uiso 1 1 calc R . . . .
C46B C 0.0335(3) 0.2480(5) 0.1084(4) 0.063(2) Uani 0.75 1 d . U P A 2
H46A H 0.0023 0.2607 0.1180 0.095 Uiso 0.75 1 calc GR . P A 2
H46B H 0.0323 0.1973 0.0817 0.095 Uiso 0.75 1 calc GR . P A 2
H46C H 0.0441 0.2921 0.0809 0.095 Uiso 0.75 1 calc GR . P A 2
C28B C 0.04979(17) 0.5880(3) 0.0731(3) 0.050(2) Uani 0.75 1 d . . P B 2
C29B C 0.06891(18) 0.6646(3) 0.0677(3) 0.071(3) Uani 0.75 1 d G . P B 2
H29B H 0.1019 0.6711 0.0736 0.085 Uiso 0.75 1 calc R . P B 2
C30B C 0.0398(3) 0.7318(2) 0.0538(4) 0.084(3) Uani 0.75 1 d G . P B 2
H30B H 0.0529 0.7841 0.0502 0.101 Uiso 0.75 1 calc R . P B 2
C31B C -0.0084(2) 0.7224(3) 0.0453(5) 0.144(6) Uani 0.75 1 d G . P B 2
H31B H -0.0283 0.7683 0.0358 0.172 Uiso 0.75 1 calc R . P B 2
C32B C -0.02751(17) 0.6458(4) 0.0506(4) 0.102(4) Uani 0.75 1 d G . P B 2
H32B H -0.0605 0.6394 0.0448 0.122 Uiso 0.75 1 calc R . P B 2
C33B C 0.00158(18) 0.5786(3) 0.0645(3) 0.062(2) Uani 0.75 1 d G . P B 2
H33B H -0.0115 0.5263 0.0682 0.075 Uiso 0.75 1 calc R . P B 2
O3B O -0.0177(4) 0.4653(5) 0.1870(6) 0.0391(17) Uani 0.5 1 d . U P C 2
C48B C -0.0378(5) 0.4331(11) 0.1219(7) 0.086(4) Uani 0.5 1 d . U P C 2
H48A H -0.0162 0.4397 0.0887 0.128 Uiso 0.5 1 calc GR . P C 2
H48B H -0.0671 0.4618 0.1041 0.128 Uiso 0.5 1 calc GR . P C 2
H48C H -0.0443 0.3753 0.1272 0.128 Uiso 0.5 1 calc GR . P C 2
O3A O -0.0181(4) 0.4990(5) 0.1959(6) 0.0391(17) Uani 0.5 1 d . . P C 1
H3A H -0.0364 0.5275 0.1646 0.059 Uiso 0.5 1 d R . P C 1
O1B O 0.0655(3) 0.2393(6) 0.1736(7) 0.0298(17) Uani 0.75 1 d . U P A 2
C28A C 0.0727(6) 0.6026(8) 0.0792(10) 0.050(2) Uani 0.25 1 d . . P B 1
C29A C 0.1035(5) 0.6576(10) 0.0575(10) 0.071(3) Uani 0.25 1 d G . P B 1
H29A H 0.1343 0.6411 0.0539 0.085 Uiso 0.25 1 calc R . P B 1
C30A C 0.0892(7) 0.7369(9) 0.0411(12) 0.084(3) Uani 0.25 1 d G U P B 1
H30A H 0.1102 0.7745 0.0262 0.101 Uiso 0.25 1 calc R . P B 1
C31A C 0.0441(8) 0.7611(10) 0.0463(15) 0.144(6) Uani 0.25 1 d G . P B 1
H31A H 0.0343 0.8153 0.0351 0.172 Uiso 0.25 1 calc R . P B 1
C32A C 0.0133(6) 0.7060(13) 0.0680(15) 0.102(4) Uani 0.25 1 d G . P B 1
H32A H -0.0175 0.7226 0.0716 0.122 Uiso 0.25 1 calc R . P B 1
C33A C 0.0276(6) 0.6268(12) 0.0845(11) 0.062(2) Uani 0.25 1 d G . P B 1
H33A H 0.0066 0.5892 0.0993 0.075 Uiso 0.25 1 calc R . P B 1
C22 C 0.1687(2) 0.3569(4) 0.0926(3) 0.0610(17) Uani 1 1 d . . . . .
C27 C 0.1611(3) 0.2767(4) 0.0857(3) 0.0690(18) Uani 1 1 d . . . . .
H27 H 0.1305 0.2553 0.0836 0.083 Uiso 1 1 calc R . . . .
C23 C 0.2140(2) 0.3882(5) 0.0966(4) 0.081(2) Uani 1 1 d . . . . .
H23 H 0.2189 0.4451 0.1010 0.097 Uiso 1 1 calc R . . . .
C26 C 0.1999(3) 0.2236(6) 0.0815(5) 0.095(3) Uani 1 1 d . . . . .
H26 H 0.1954 0.1666 0.0768 0.114 Uiso 1 1 calc R . . . .
C24 C 0.2516(3) 0.3375(6) 0.0942(5) 0.103(3) Uani 1 1 d . . . . .
H24 H 0.2826 0.3578 0.0991 0.123 Uiso 1 1 calc R . . . .
C25 C 0.2419(3) 0.2558(6) 0.0843(5) 0.110(4) Uani 1 1 d . . . . .
H25 H 0.2670 0.2206 0.0792 0.132 Uiso 1 1 calc R . . . .

loop_
_atom_site_aniso_label
_atom_site_aniso_U_11
_atom_site_aniso_U_22
_atom_site_aniso_U_33
_atom_site_aniso_U_23
_atom_site_aniso_U_13
_atom_site_aniso_U_12
Cu2 0.0224(3) 0.0333(3) 0.0268(3) 0.0012(2) 0.0046(2) -0.0044(2)
Cu1 0.0188(2) 0.0318(3) 0.0256(3) -0.0007(2) -0.00057(19) -0.0030(2)
Cu3 0.0149(2) 0.0496(4) 0.0412(3) -0.0005(3) 0.0044(2) 0.0003(2)
Cl1 0.0330(6) 0.0458(7) 0.0513(7) -0.0212(6) 0.0005(5) -0.0032(5)
Cl3 0.0181(5) 0.0587(8) 0.0897(10) -0.0247(8) -0.0037(6) -0.0090(5)
Cl2 0.0766(12) 0.1364(18) 0.0825(12) 0.0677(13) 0.0383(10) 0.0080(12)
O1A 0.032(3) 0.031(3) 0.0240(17) -0.001(2) -0.002(2) 0.000(2)
O2 0.0275(15) 0.0395(17) 0.0219(14) 0.0034(12) -0.0013(11) -0.0126(13)
N2 0.0166(16) 0.035(2) 0.0338(19) -0.0061(16) 0.0004(14) 0.0013(14)
N6 0.0192(17) 0.037(2) 0.041(2) -0.0036(17) 0.0052(15) -0.0037(15)
N5 0.0174(16) 0.034(2) 0.0360(19) -0.0025(16) 0.0038(14) -0.0025(15)
C8 0.0142(19) 0.047(3) 0.048(3) -0.008(2) 0.0036(18) -0.0076(19)
N1 0.0175(16) 0.037(2) 0.0337(19) -0.0052(16) -0.0002(14) 0.0021(15)
C19 0.023(2) 0.062(3) 0.043(3) 0.004(2) 0.0068(19) 0.011(2)
N4 0.0263(19) 0.045(2) 0.038(2) 0.0044(18) 0.0054(16) 0.0046(17)
N3 0.0260(18) 0.040(2) 0.038(2) 0.0076(17) 0.0104(15) 0.0027(16)
C5 0.038(3) 0.064(4) 0.038(3) 0.018(2) 0.008(2) -0.006(2)
C7 0.0175(19) 0.045(3) 0.033(2) -0.002(2) 0.0067(16) -0.0077(18)
C39 0.035(3) 0.056(3) 0.045(3) -0.001(2) 0.004(2) 0.007(2)
C10 0.020(2) 0.040(3) 0.034(2) -0.0013(19) 0.0004(17) -0.0013(18)
C2 0.024(2) 0.037(2) 0.031(2) -0.0049(19) 0.0014(17) -0.0008(18)
C34 0.0173(19) 0.040(3) 0.043(3) 0.002(2) 0.0063(18) -0.0040(18)
C21 0.026(2) 0.044(3) 0.037(2) -0.003(2) 0.0063(18) 0.000(2)
C1 0.022(2) 0.035(2) 0.030(2) -0.0024(18) -0.0007(17) -0.0029(18)
C12 0.030(2) 0.075(4) 0.033(2) -0.001(2) -0.0070(19) 0.001(2)
C9 0.020(2) 0.036(2) 0.049(3) -0.005(2) 0.0114(19) -0.0040(18)
C16 0.022(2) 0.039(2) 0.027(2) -0.0077(18) 0.0023(16) 0.0015(18)
C40 0.025(2) 0.043(3) 0.061(3) -0.005(2) 0.012(2) -0.003(2)
C18 0.038(3) 0.043(3) 0.063(3) 0.007(3) 0.008(2) 0.013(2)
C35 0.025(2) 0.061(3) 0.040(3) 0.001(2) 0.0016(19) -0.008(2)
C3 0.023(2) 0.033(2) 0.031(2) -0.0034(18) 0.0028(16) -0.0003(17)
C17 0.028(2) 0.040(3) 0.052(3) -0.001(2) 0.008(2) 0.000(2)
C36 0.031(3) 0.067(4) 0.067(4) 0.020(3) -0.003(2) 0.000(3)
C20 0.023(2) 0.059(3) 0.040(3) -0.004(2) 0.0083(19) -0.003(2)
C11 0.024(2) 0.051(3) 0.032(2) -0.002(2) -0.0003(18) -0.003(2)
C4 0.033(2) 0.060(3) 0.036(2) 0.015(2) 0.014(2) 0.010(2)
C15 0.026(2) 0.072(4) 0.031(2) 0.003(2) -0.0024(18) -0.003(2)
C6 0.044(3) 0.041(3) 0.032(2) 0.002(2) -0.001(2) 0.000(2)
C13 0.021(2) 0.100(5) 0.045(3) 0.007(3) -0.002(2) -0.003(3)
C14 0.026(2) 0.107(5) 0.040(3) 0.006(3) 0.007(2) -0.006(3)
C37 0.038(3) 0.056(4) 0.086(5) 0.016(3) 0.005(3) 0.015(3)
C41 0.038(3) 0.049(3) 0.088(4) -0.027(3) 0.002(3) -0.002(3)
C38 0.052(3) 0.064(4) 0.075(4) -0.006(3) 0.012(3) 0.019(3)
C45 0.066(4) 0.045(3) 0.068(4) -0.005(3) 0.027(3) 0.002(3)
C43 0.088(5) 0.035(3) 0.103(6) -0.011(3) 0.043(4) 0.000(3)
C47 0.057(3) 0.077(4) 0.032(3) -0.003(3) 0.001(2) -0.036(3)
C42 0.058(4) 0.057(4) 0.107(6) -0.030(4) 0.006(4) -0.002(3)
C44 0.087(5) 0.052(4) 0.085(5) 0.010(4) 0.029(4) 0.017(4)
C46B 0.076(5) 0.059(5) 0.043(4) 0.012(3) -0.020(4) -0.015(4)
C28B 0.082(7) 0.037(4) 0.029(3) -0.004(3) 0.001(4) -0.004(4)
C29B 0.085(6) 0.044(4) 0.071(5) -0.009(4) -0.017(5) 0.002(5)
C30B 0.091(5) 0.069(4) 0.082(4) -0.014(4) -0.014(4) 0.017(4)
C31B 0.132(12) 0.048(6) 0.246(19) -0.019(9) 0.020(12) 0.030(7)
C32B 0.082(7) 0.090(8) 0.139(10) 0.019(7) 0.035(7) 0.049(6)
C33B 0.052(5) 0.060(5) 0.080(6) 0.008(4) 0.027(4) 0.021(4)
O3B 0.0216(16) 0.054(5) 0.041(3) 0.002(4) 0.0056(18) 0.001(4)
C48B 0.050(6) 0.139(9) 0.070(7) -0.031(7) 0.016(5) -0.003(6)
O3A 0.0216(16) 0.054(5) 0.041(3) 0.002(4) 0.0056(18) 0.001(4)
O1B 0.032(3) 0.031(3) 0.0240(17) -0.001(2) -0.002(2) 0.000(2)
C28A 0.082(7) 0.037(4) 0.029(3) -0.004(3) 0.001(4) -0.004(4)
C29A 0.085(6) 0.044(4) 0.071(5) -0.009(4) -0.017(5) 0.002(5)
C30A 0.091(5) 0.069(4) 0.082(4) -0.014(4) -0.014(4) 0.017(4)
C31A 0.132(12) 0.048(6) 0.246(19) -0.019(9) 0.020(12) 0.030(7)
C32A 0.082(7) 0.090(8) 0.139(10) 0.019(7) 0.035(7) 0.049(6)
C33A 0.052(5) 0.060(5) 0.080(6) 0.008(4) 0.027(4) 0.021(4)
C22 0.066(4) 0.073(4) 0.052(3) 0.028(3) 0.031(3) 0.027(3)
C27 0.081(5) 0.075(5) 0.062(4) 0.016(3) 0.044(3) 0.011(4)
C23 0.046(4) 0.107(6) 0.096(5) 0.031(5) 0.031(3) 0.018(4)
C26 0.090(6) 0.095(6) 0.112(6) 0.048(5) 0.050(5) 0.039(5)
C24 0.068(5) 0.109(7) 0.144(8) 0.038(6) 0.052(5) 0.025(5)
C25 0.118(7) 0.081(6) 0.159(9) 0.035(6) 0.103(7) 0.034(5)

loop_
_atom_type_symbol
_atom_type_description
_atom_type_scat_dispersion_real
_atom_type_scat_dispersion_imag
_atom_type_scat_source
C C 0.0033 0.0016 'International Tables Vol C Tables 4.2.6.8 and 6.1.1.4'
H H 0.0000 0.0000 'International Tables Vol C Tables 4.2.6.8 and 6.1.1.4'
Cl Cl 0.1484 0.1585 'International Tables Vol C Tables 4.2.6.8 and 6.1.1.4'
Cu Cu 0.3201 1.2651 'International Tables Vol C Tables 4.2.6.8 and 6.1.1.4'
N N 0.0061 0.0033 'International Tables Vol C Tables 4.2.6.8 and 6.1.1.4'
O O 0.0106 0.0060 'International Tables Vol C Tables 4.2.6.8 and 6.1.1.4'

loop_
_geom_angle_atom_site_label_1
_geom_angle_atom_site_label_2
_geom_angle_atom_site_label_3
_geom_angle
_geom_angle_site_symmetry_1
_geom_angle_site_symmetry_3
O1A Cu2 O2 77.1(13) . .
O1A Cu2 N5 165.8(11) . .
O1A Cu2 N3 95.4(13) . .
O2 Cu2 N5 98.07(14) . .
O2 Cu2 N3 171.70(14) . .
N5 Cu2 N3 88.38(16) . .
O1B Cu2 O2 76.7(4) . .
O1B Cu2 N5 173.1(4) . .
O1B Cu2 N3 96.5(4) . .
O1A Cu1 N2 93.9(11) . .
O1A Cu1 N1 163.0(10) . 2
O2 Cu1 O1A 75.7(11) . .
O2 Cu1 N2 169.35(14) . .
O2 Cu1 N1 101.52(13) . 2
O2 Cu1 O1B 76.5(4) . .
N2 Cu1 N1 89.12(15) . 2
O1B Cu1 N2 92.9(4) . .
O1B Cu1 N1 171.6(3) . 2
N6 Cu3 Cu3 132.71(11) . 2
N6 Cu3 N4 90.08(15) . .
N6 Cu3 O3B 94.1(3) . 2
N4 Cu3 Cu3 136.36(11) . 2
N4 Cu3 O3B 162.6(3) . 2
O3B Cu3 Cu3 39.2(3) 2 2
O3B Cu3 Cu3 41.1(3) . 2
O3B Cu3 N6 168.8(3) . .
O3B Cu3 N4 95.3(4) . .
O3B Cu3 O3B 78.0(5) . 2
O3A Cu3 Cu3 36.0(4) . 2
O3A Cu3 Cu3 37.5(4) 2 2
O3A Cu3 N6 96.2(4) 2 .
O3A Cu3 N6 165.5(3) . .
O3A Cu3 N4 103.1(4) . .
O3A Cu3 N4 173.7(4) 2 .
O3A Cu3 O3A 70.7(6) 2 .
Cu2 O1A Cu1 103.8(19) . .
Cu2 O1A H1A 110.9 . .
Cu1 O1A H1A 128.3 . .
Cu1 O2 Cu2 103.20(12) . .
C47 O2 Cu2 128.9(3) . .
C47 O2 Cu1 127.7(3) . .
N1 N2 Cu1 118.1(3) . .
C3 N2 Cu1 132.6(3) . .
C3 N2 N1 109.3(3) . .
N5 N6 Cu3 116.8(3) . .
C9 N6 Cu3 133.9(3) . .
C9 N6 N5 109.3(3) . .
N6 N5 Cu2 114.6(2) . .
N6 N5 C7 109.2(4) . .
C7 N5 Cu2 135.9(3) . .
C7 C8 Cl3 125.4(4) . .
C7 C8 C9 107.6(4) . .
C9 C8 Cl3 126.8(4) . .
N2 N1 Cu1 112.8(2) . 2
C1 N1 Cu1 134.5(3) . 2
C1 N1 N2 108.2(3) . .
C18 C19 H19 119.9 . .
C18 C19 C20 120.1(4) . .
C20 C19 H19 119.9 . .
N3 N4 Cu3 113.3(3) . .
N3 N4 C6 108.8(4) . .
C6 N4 Cu3 130.3(3) . .
N4 N3 Cu2 116.9(3) . .
C4 N3 Cu2 132.5(3) . .
C4 N3 N4 108.2(4) . .
C4 C5 Cl2 126.8(4) . .
C6 C5 Cl2 126.4(4) . .
C6 C5 C4 106.7(4) . .
N5 C7 C8 107.0(4) . .
N5 C7 C34 122.0(4) . .
C8 C7 C34 131.0(4) . .
C34 C39 H39 119.8 . .
C34 C39 C38 120.4(5) . .
C38 C39 H39 119.8 . .
C11 C10 C1 120.5(4) . .
C11 C10 C15 119.2(4) . .
C15 C10 C1 120.3(4) . .
C1 C2 Cl1 126.0(3) . .
C1 C2 C3 107.0(4) . .
C3 C2 Cl1 127.1(3) . .
C39 C34 C7 120.4(4) . .
C39 C34 C35 118.6(5) . .
C35 C34 C7 120.9(4) . .
C16 C21 H21 120.1 . .
C16 C21 C20 119.8(5) . .
C20 C21 H21 120.1 . .
N1 C1 C10 121.6(4) . .
N1 C1 C2 108.3(4) . .
C2 C1 C10 130.1(4) . .
C11 C12 H12 119.8 . .
C13 C12 H12 119.8 . .
C13 C12 C11 120.3(4) . .
N6 C9 C8 106.9(4) . .
N6 C9 C40 121.5(4) . .
C8 C9 C40 131.6(4) . .
C21 C16 C3 121.3(4) . .
C17 C16 C21 118.7(4) . .
C17 C16 C3 119.8(4) . .
C41 C40 C9 122.1(5) . .
C41 C40 C45 118.9(5) . .
C45 C40 C9 119.0(5) . .
C19 C18 H18 120.1 . .
C19 C18 C17 119.9(5) . .
C17 C18 H18 120.1 . .
C34 C35 H35 119.9 . .
C36 C35 C34 120.2(5) . .
C36 C35 H35 119.9 . .
N2 C3 C2 107.2(4) . .
N2 C3 C16 120.6(4) . .
C2 C3 C16 132.0(4) . .
C16 C17 C18 121.1(5) . .
C16 C17 H17 119.5 . .
C18 C17 H17 119.5 . .
C35 C36 H36 119.7 . .
C37 C36 C35 120.7(5) . .
C37 C36 H36 119.7 . .
C19 C20 C21 120.5(5) . .
C19 C20 H20 119.8 . .
C21 C20 H20 119.8 . .
C10 C11 H11 119.9 . .
C12 C11 C10 120.3(4) . .
C12 C11 H11 119.9 . .
N3 C4 C5 108.4(4) . .
N3 C4 C22 122.9(4) . .
C5 C4 C22 128.5(5) . .
C10 C15 H15 119.9 . .
C14 C15 C10 120.1(4) . .
C14 C15 H15 119.9 . .
N4 C6 C5 107.9(4) . .
N4 C6 C28B 117.1(4) . .
N4 C6 C28A 133.4(9) . .
C5 C6 C28B 134.4(5) . .
C5 C6 C28A 116.2(8) . .
C12 C13 H13 119.9 . .
C12 C13 C14 120.2(5) . .
C14 C13 H13 119.9 . .
C15 C14 H14 120.1 . .
C13 C14 C15 119.8(5) . .
C13 C14 H14 120.1 . .
C36 C37 H37 119.8 . .
C36 C37 C38 120.4(5) . .
C38 C37 H37 119.8 . .
C40 C41 H41 119.6 . .
C42 C41 C40 120.8(6) . .
C42 C41 H41 119.6 . .
C39 C38 H38 120.1 . .
C37 C38 C39 119.7(6) . .
C37 C38 H38 120.1 . .
C40 C45 H45 119.9 . .
C40 C45 C44 120.2(6) . .
C44 C45 H45 119.9 . .
C42 C43 H43 120.0 . .
C44 C43 H43 120.0 . .
C44 C43 C42 119.9(6) . .
O2 C47 H47A 109.5 . .
O2 C47 H47B 109.5 . .
O2 C47 H47C 109.5 . .
H47A C47 H47B 109.5 . .
H47A C47 H47C 109.5 . .
H47B C47 H47C 109.5 . .
C41 C42 H42 120.0 . .
C43 C42 C41 120.1(7) . .
C43 C42 H42 120.0 . .
C45 C44 H44 120.0 . .
C43 C44 C45 120.0(7) . .
C43 C44 H44 120.0 . .
H46A C46B H46B 109.5 . .
H46A C46B H46C 109.5 . .
H46B C46B H46C 109.5 . .
O1B C46B H46A 109.5 . .
O1B C46B H46B 109.5 . .
O1B C46B H46C 109.5 . .
C29B C28B C6 118.9(4) . .
C29B C28B C33B 120.0 . .
C33B C28B C6 121.0(4) . .
C28B C29B H29B 120.0 . .
C30B C29B C28B 120.0 . .
C30B C29B H29B 120.0 . .
C29B C30B H30B 120.0 . .
C29B C30B C31B 120.0 . .
C31B C30B H30B 120.0 . .
C30B C31B H31B 120.0 . .
C30B C31B C32B 120.0 . .
C32B C31B H31B 120.0 . .
C31B C32B H32B 120.0 . .
C33B C32B C31B 120.0 . .
C33B C32B H32B 120.0 . .
C28B C33B H33B 120.0 . .
C32B C33B C28B 120.0 . .
C32B C33B H33B 120.0 . .
Cu3 O3B Cu3 99.7(5) . 2
C48B O3B Cu3 128.5(9) . 2
C48B O3B Cu3 130.4(9) . .
O3B C48B H48A 109.5 . .
O3B C48B H48B 109.5 . .
O3B C48B H48C 109.5 . .
H48A C48B H48B 109.5 . .
H48A C48B H48C 109.5 . .
H48B C48B H48C 109.5 . .
Cu3 O3A Cu3 106.6(6) 2 .
Cu3 O3A H3A 109.4 2 .
Cu3 O3A H3A 138.9 . .
Cu2 O1B Cu1 103.1(6) . .
C46B O1B Cu2 125.9(8) . .
C46B O1B Cu1 122.4(8) . .
C29A C28A C6 124.9(11) . .
C29A C28A C33A 120.0 . .
C33A C28A C6 114.9(11) . .
C28A C29A H29A 120.0 . .
C30A C29A C28A 120.0 . .
C30A C29A H29A 120.0 . .
C29A C30A H30A 120.0 . .
C29A C30A C31A 120.0 . .
C31A C30A H30A 120.0 . .
C30A C31A H31A 120.0 . .
C32A C31A C30A 120.0 . .
C32A C31A H31A 120.0 . .
C31A C32A H32A 120.0 . .
C31A C32A C33A 120.0 . .
C33A C32A H32A 120.0 . .
C28A C33A H33A 120.0 . .
C32A C33A C28A 120.0 . .
C32A C33A H33A 120.0 . .
C27 C22 C4 119.7(6) . .
C27 C22 C23 120.2(6) . .
C23 C22 C4 120.1(6) . .
C22 C27 H27 120.4 . .
C22 C27 C26 119.3(7) . .
C26 C27 H27 120.4 . .
C22 C23 H23 119.5 . .
C24 C23 C22 121.0(8) . .
C24 C23 H23 119.5 . .
C27 C26 H26 120.7 . .
C25 C26 C27 118.6(9) . .
C25 C26 H26 120.7 . .
C23 C24 H24 121.6 . .
C25 C24 C23 116.7(8) . .
C25 C24 H24 121.6 . .
C26 C25 C24 124.1(8) . .
C26 C25 H25 117.9 . .
C24 C25 H25 117.9 . .

loop_
_geom_bond_atom_site_label_1
_geom_bond_atom_site_label_2
_geom_bond_distance
_geom_bond_site_symmetry_2
Cu2 O1A 1.88(4) .
Cu2 O2 1.923(3) .
Cu2 N5 1.945(4) .
Cu2 N3 1.980(4) .
Cu2 O1B 1.916(11) .
Cu1 O1A 1.95(4) .
Cu1 O2 1.918(3) .
Cu1 N2 1.958(3) .
Cu1 N1 1.970(4) 2
Cu1 O1B 1.928(13) .
Cu3 Cu3 3.0010(10) 2
Cu3 N6 1.962(3) .
Cu3 N4 1.980(4) .
Cu3 O3B 1.924(11) .
Cu3 O3B 2.001(11) 2
Cu3 O3A 1.904(11) .
Cu3 O3A 1.839(12) 2
Cl1 C2 1.718(4) .
Cl3 C8 1.729(4) .
Cl2 C5 1.719(5) .
O1A H1A 0.8702 .
O2 C47 1.418(5) .
N2 N1 1.364(5) .
N2 C3 1.349(5) .
N6 N5 1.354(5) .
N6 C9 1.351(6) .
N5 C7 1.355(5) .
C8 C7 1.389(7) .
C8 C9 1.394(6) .
N1 Cu1 1.970(4) 2
N1 C1 1.352(5) .
C19 H19 0.9500 .
C19 C18 1.370(7) .
C19 C20 1.371(7) .
N4 N3 1.351(5) .
N4 C6 1.354(6) .
N3 C4 1.343(6) .
C5 C4 1.383(7) .
C5 C6 1.368(7) .
C7 C34 1.470(6) .
C39 H39 0.9500 .
C39 C34 1.385(7) .
C39 C38 1.397(8) .
C10 C1 1.479(6) .
C10 C11 1.385(6) .
C10 C15 1.386(6) .
C2 C1 1.379(6) .
C2 C3 1.398(6) .
C34 C35 1.398(7) .
C21 H21 0.9500 .
C21 C16 1.394(6) .
C21 C20 1.397(6) .
C12 H12 0.9500 .
C12 C11 1.383(6) .
C12 C13 1.365(7) .
C9 C40 1.473(7) .
C16 C3 1.476(6) .
C16 C17 1.380(7) .
C40 C41 1.385(8) .
C40 C45 1.387(8) .
C18 H18 0.9500 .
C18 C17 1.391(7) .
C35 H35 0.9500 .
C35 C36 1.387(8) .
C17 H17 0.9500 .
C36 H36 0.9500 .
C36 C37 1.354(9) .
C20 H20 0.9500 .
C11 H11 0.9500 .
C4 C22 1.463(7) .
C15 H15 0.9500 .
C15 C14 1.386(7) .
C6 C28B 1.511(6) .
C6 C28A 1.455(14) .
C13 H13 0.9500 .
C13 C14 1.384(7) .
C14 H14 0.9500 .
C37 H37 0.9500 .
C37 C38 1.380(9) .
C41 H41 0.9500 .
C41 C42 1.383(9) .
C38 H38 0.9500 .
C45 H45 0.9500 .
C45 C44 1.396(8) .
C43 H43 0.9500 .
C43 C42 1.378(10) .
C43 C44 1.377(10) .
C47 H47A 0.9800 .
C47 H47B 0.9800 .
C47 H47C 0.9800 .
C42 H42 0.9500 .
C44 H44 0.9500 .
C46B H46A 0.9800 .
C46B H46B 0.9800 .
C46B H46C 0.9800 .
C46B O1B 1.434(14) .
C28B C29B 1.3900 .
C28B C33B 1.3900 .
C29B H29B 0.9500 .
C29B C30B 1.3900 .
C30B H30B 0.9500 .
C30B C31B 1.3900 .
C31B H31B 0.9500 .
C31B C32B 1.3900 .
C32B H32B 0.9500 .
C32B C33B 1.3900 .
C33B H33B 0.9500 .
O3B Cu3 2.001(11) 2
O3B C48B 1.394(17) .
C48B H48A 0.9800 .
C48B H48B 0.9800 .
C48B H48C 0.9800 .
O3A Cu3 1.839(12) 2
O3A H3A 0.8700 .
C28A C29A 1.3900 .
C28A C33A 1.3900 .
C29A H29A 0.9500 .
C29A C30A 1.3900 .
C30A H30A 0.9500 .
C30A C31A 1.3900 .
C31A H31A 0.9500 .
C31A C32A 1.3900 .
C32A H32A 0.9500 .
C32A C33A 1.3900 .
C33A H33A 0.9500 .
C22 C27 1.342(10) .
C22 C23 1.404(9) .
C27 H27 0.9500 .
C27 C26 1.440(10) .
C23 H23 0.9500 .
C23 C24 1.384(10) .
C26 H26 0.9500 .
C26 C25 1.325(12) .
C24 H24 0.9500 .
C24 C25 1.381(12) .
C25 H25 0.9500 .

loop_
_geom_torsion_atom_site_label_1
_geom_torsion_atom_site_label_2
_geom_torsion_atom_site_label_3
_geom_torsion_atom_site_label_4
_geom_torsion
_geom_torsion_site_symmetry_1
_geom_torsion_site_symmetry_4
Cu2 N5 C7 C8 173.3(3) . .
Cu2 N5 C7 C34 -5.8(7) . .
Cu2 N3 C4 C5 -161.5(4) . .
Cu2 N3 C4 C22 13.1(8) . .
Cu1 N2 N1 Cu1 -19.5(4) . 2
Cu1 N2 N1 C1 -179.4(3) . .
Cu1 N2 C3 C2 179.9(3) . .
Cu1 N2 C3 C16 4.7(6) . .
Cu1 N1 C1 C10 26.0(7) 2 .
Cu1 N1 C1 C2 -154.0(3) 2 .
Cu3 N6 N5 Cu2 7.4(4) . .
Cu3 N6 N5 C7 -178.4(3) . .
Cu3 N6 C9 C8 177.3(3) . .
Cu3 N6 C9 C40 -4.4(7) . .
Cu3 N4 N3 Cu2 12.2(4) . .
Cu3 N4 N3 C4 -152.2(3) . .
Cu3 N4 C6 C5 146.1(4) . .
Cu3 N4 C6 C28B -41.4(6) . .
Cu3 N4 C6 C28A -14.6(12) . .
Cl1 C2 C1 N1 -179.6(3) . .
Cl1 C2 C1 C10 0.5(7) . .
Cl1 C2 C3 N2 179.1(3) . .
Cl1 C2 C3 C16 -6.4(8) . .
Cl3 C8 C7 N5 -176.0(3) . .
Cl3 C8 C7 C34 3.0(8) . .
Cl3 C8 C9 N6 175.7(4) . .
Cl3 C8 C9 C40 -2.3(8) . .
Cl2 C5 C4 N3 -176.2(4) . .
Cl2 C5 C4 C22 9.6(9) . .
Cl2 C5 C6 N4 176.6(4) . .
Cl2 C5 C6 C28B 6.0(9) . .
Cl2 C5 C6 C28A -18.9(11) . .
O2 Cu2 O1A Cu1 -3.3(11) . .
N2 N1 C1 C10 179.6(4) . .
N2 N1 C1 C2 -0.3(5) . .
N6 N5 C7 C8 0.8(5) . .
N6 N5 C7 C34 -178.3(4) . .
N6 C9 C40 C41 145.8(5) . .
N6 C9 C40 C45 -33.1(7) . .
N5 Cu2 O1A Cu1 -75(5) . .
N5 N6 C9 C8 -0.2(5) . .
N5 N6 C9 C40 178.1(4) . .
N5 C7 C34 C39 45.4(6) . .
N5 C7 C34 C35 -134.9(5) . .
C8 C7 C34 C39 -133.5(5) . .
C8 C7 C34 C35 46.3(7) . .
C8 C9 C40 C41 -36.4(8) . .
C8 C9 C40 C45 144.6(6) . .
N1 N2 C3 C2 1.5(5) . .
N1 N2 C3 C16 -173.7(4) . .
C19 C18 C17 C16 0.8(8) . .
N4 N3 C4 C5 -0.4(6) . .
N4 N3 C4 C22 174.2(5) . .
N4 C6 C28B C29B 136.9(4) . .
N4 C6 C28B C33B -39.9(6) . .
N4 C6 C28A C29A 144.0(10) . .
N4 C6 C28A C33A -41.3(16) . .
N3 Cu2 O1A Cu1 -179.7(12) . .
N3 N4 C6 C5 -0.7(5) . .
N3 N4 C6 C28B 171.7(4) . .
N3 N4 C6 C28A -161.4(11) . .
N3 C4 C22 C27 49.6(8) . .
N3 C4 C22 C23 -128.8(6) . .
C5 C4 C22 C27 -137.0(6) . .
C5 C4 C22 C23 44.6(9) . .
C5 C6 C28B C29B -53.1(8) . .
C5 C6 C28B C33B 130.0(6) . .
C5 C6 C28A C29A -15.5(15) . .
C5 C6 C28A C33A 159.2(10) . .
C7 C8 C9 N6 0.7(5) . .
C7 C8 C9 C40 -177.3(5) . .
C7 C34 C35 C36 -179.8(4) . .
C39 C34 C35 C36 -0.1(7) . .
C10 C15 C14 C13 1.3(10) . .
C34 C39 C38 C37 -1.2(9) . .
C34 C35 C36 C37 0.2(8) . .
C21 C16 C3 N2 -44.6(6) . .
C21 C16 C3 C2 141.6(5) . .
C21 C16 C17 C18 0.5(7) . .
C1 C10 C11 C12 -177.5(5) . .
C1 C10 C15 C14 176.4(5) . .
C1 C2 C3 N2 -1.7(5) . .
C1 C2 C3 C16 172.7(5) . .
C12 C13 C14 C15 0.7(11) . .
C9 N6 N5 Cu2 -174.6(3) . .
C9 N6 N5 C7 -0.4(5) . .
C9 C8 C7 N5 -0.9(5) . .
C9 C8 C7 C34 178.1(4) . .
C9 C40 C41 C42 179.9(5) . .
C9 C40 C45 C44 178.8(5) . .
C16 C21 C20 C19 0.8(7) . .
C40 C41 C42 C43 0.9(10) . .
C40 C45 C44 C43 1.9(10) . .
C18 C19 C20 C21 0.5(8) . .
C35 C36 C37 C38 -0.8(9) . .
C3 N2 N1 Cu1 159.1(3) . 2
C3 N2 N1 C1 -0.8(5) . .
C3 C2 C1 N1 1.2(5) . .
C3 C2 C1 C10 -178.7(4) . .
C3 C16 C17 C18 -174.3(4) . .
C17 C16 C3 N2 130.0(5) . .
C17 C16 C3 C2 -43.8(7) . .
C36 C37 C38 C39 1.3(10) . .
C20 C19 C18 C17 -1.3(8) . .
C20 C21 C16 C3 173.4(4) . .
C20 C21 C16 C17 -1.3(7) . .
C11 C10 C1 N1 128.0(5) . .
C11 C10 C1 C2 -52.1(7) . .
C11 C10 C15 C14 -2.1(8) . .
C11 C12 C13 C14 -1.8(10) . .
C4 C5 C6 N4 0.5(6) . .
C4 C5 C6 C28B -170.1(5) . .
C4 C5 C6 C28A 164.9(9) . .
C4 C22 C27 C26 -179.1(6) . .
C4 C22 C23 C24 177.7(7) . .
C15 C10 C1 N1 -50.5(7) . .
C15 C10 C1 C2 129.4(6) . .
C15 C10 C11 C12 1.0(8) . .
C6 N4 N3 Cu2 165.1(3) . .
C6 N4 N3 C4 0.7(5) . .
C6 C5 C4 N3 0.0(6) . .
C6 C5 C4 C22 -174.2(6) . .
C6 C28B C29B C30B -176.8(6) . .
C6 C28B C33B C32B 176.8(6) . .
C6 C28A C29A C30A 174.5(18) . .
C6 C28A C33A C32A -175.0(17) . .
C13 C12 C11 C10 1.0(9) . .
C41 C40 C45 C44 -0.2(9) . .
C38 C39 C34 C7 -179.7(5) . .
C38 C39 C34 C35 0.6(8) . .
C45 C40 C41 C42 -1.1(9) . .
C42 C43 C44 C45 -2.2(11) . .
C44 C43 C42 C41 0.8(11) . .
C28B C29B C30B C31B 0.0 . .
C29B C28B C33B C32B 0.0 . .
C29B C30B C31B C32B 0.0 . .
C30B C31B C32B C33B 0.0 . .
C31B C32B C33B C28B 0.0 . .
C33B C28B C29B C30B 0.0 . .
C28A C29A C30A C31A 0.0 . .
C29A C28A C33A C32A 0.0 . .
C29A C30A C31A C32A 0.0 . .
C30A C31A C32A C33A 0.0 . .
C31A C32A C33A C28A 0.0 . .
C33A C28A C29A C30A 0.0 . .
C22 C27 C26 C25 -0.3(12) . .
C22 C23 C24 C25 3.0(13) . .
C27 C22 C23 C24 -0.6(11) . .
C27 C26 C25 C24 3.0(15) . .
C23 C22 C27 C26 -0.8(10) . .
C23 C24 C25 C26 -4.3(16) . .
